data_7022445
loop_
_publ_author_name
'Castarlenas, Ricardo'
'Cunchillos, Carmen'
'G\'omez-Bautista, Daniel'
'Jim\'enez, M Victoria'
'Lahoz, Fernando J.'
'Miranda, Jos\'e R'
'Oro, Luis A.'
'P\'erez-Torrente, Jes\'us J'

_publ_section_title
;
 Bis(hydrosulfido)-bridged dinuclear rhodium(I) complexes as a platform
 for the synthesis of trinuclear sulfido aggregates with the core
 [MRh2(\m3-S2)] (M = Rh, Ir, Pd, Pt, Ru).
;
_journal_issue 10
_journal_name_full 'Dalton transactions (Cambridge, England : 2003)'
_journal_page_first 3471
_journal_page_last 3481
_journal_paper_doi 10.1039/c2dt32680a
_journal_volume 42
_journal_year 2013
_chemical_formula_moiety 'C82 H75 O12 P4 Rh3 S2'
_chemical_formula_sum 'C82 H75 O12 P4 Rh3 S2'
_chemical_formula_weight 1749.15
_chemical_name_systematic
;
?
;
_space_group_IT_number 14
_symmetry_cell_setting monoclinic
_symmetry_space_group_name_Hall '-P 2yn'
_symmetry_space_group_name_H-M 'P 1 21/n 1'
_atom_sites_solution_hydrogens geom
_atom_sites_solution_primary direct
_atom_sites_solution_secondary difmap
_audit_creation_method SHELXL-97
_cell_angle_alpha 90.00
_cell_angle_beta 106.824(2)
_cell_angle_gamma 90.00
_cell_formula_units_Z 4
_cell_length_a 18.570(2)
_cell_length_b 19.659(2)
_cell_length_c 21.045(2)
_cell_measurement_reflns_used 5274
_cell_measurement_temperature 100(2)
_cell_measurement_theta_max 25.77
_cell_measurement_theta_min 2.266
_cell_volume 7354.0(13)
_computing_cell_refinement 'SAINT+ v. 6.45 (Bruker AXS, 2003)'
_computing_data_collection 'SMART v. 5.611 (Bruker AXS, 2000)'
_computing_data_reduction 'SAINT+ v. 6.45 (Bruker AXS, 2003)'
_computing_molecular_graphics 'XP program, SHELXTL v6.12, Bruker2000'
_computing_publication_material 'XCIF program, SHELXTLv6.12, BrukerAXS'
_computing_structure_refinement 'SHELXL-97 (Sheldrick, 1997)'
_computing_structure_solution 'SHELXS-97 (Sheldrick, 1990)'
_diffrn_ambient_temperature 100(2)
_diffrn_detector_area_resol_mean 8.26
_diffrn_measured_fraction_theta_full 0.996
_diffrn_measured_fraction_theta_max 0.972
_diffrn_measurement_device_type 'Bruker SMART APEX CCD system'
_diffrn_measurement_method '\w rotations with narrow frames'
_diffrn_radiation_monochromator graphite
_diffrn_radiation_source 'fine-focus sealed tube'
_diffrn_radiation_type MoK\a
_diffrn_radiation_wavelength 0.71073
_diffrn_reflns_av_R_equivalents 0.0564
_diffrn_reflns_av_sigmaI/netI 0.0511
_diffrn_reflns_limit_h_max 24
_diffrn_reflns_limit_h_min -24
_diffrn_reflns_limit_k_max 26
_diffrn_reflns_limit_k_min -26
_diffrn_reflns_limit_l_max 28
_diffrn_reflns_limit_l_min -28
_diffrn_reflns_number 78993
_diffrn_reflns_theta_full 27.50
_diffrn_reflns_theta_max 28.34
_diffrn_reflns_theta_min 1.54
_diffrn_standards_decay_% 0
_exptl_absorpt_coefficient_mu 0.873
_exptl_absorpt_correction_T_max 0.9398
_exptl_absorpt_correction_T_min 0.8883
_exptl_absorpt_correction_type multi-scan
_exptl_absorpt_process_details
;
SADABS: Area-Detector Absorption Correction. (1996) Bruker-AXS
within SAINT+ package, v. 6.45.
;
_exptl_crystal_colour red
_exptl_crystal_density_diffrn 1.580
_exptl_crystal_density_method 'not measured'
_exptl_crystal_description block
_exptl_crystal_F_000 3560
_exptl_crystal_size_max 0.14
_exptl_crystal_size_mid 0.08
_exptl_crystal_size_min 0.07
_refine_diff_density_max 0.912
_refine_diff_density_min -0.567
_refine_diff_density_rms 0.101
_refine_ls_extinction_method none
_refine_ls_goodness_of_fit_ref 1.051
_refine_ls_hydrogen_treatment constr
_refine_ls_matrix_type full
_refine_ls_number_parameters 933
_refine_ls_number_reflns 17819
_refine_ls_number_restraints 0
_refine_ls_restrained_S_all 1.051
_refine_ls_R_factor_all 0.0558
_refine_ls_R_factor_gt 0.0407
_refine_ls_shift/su_max 0.002
_refine_ls_shift/su_mean 0.000
_refine_ls_structure_factor_coef Fsqd
_refine_ls_weighting_details 'calc w=1/[\s^2^(Fo^2^)+(0.0290P)^2^+6.0491P] where P=(Fo^2^+2Fc^2^)/3'
_refine_ls_weighting_scheme calc
_refine_ls_wR_factor_gt 0.0772
_refine_ls_wR_factor_ref 0.0822
_reflns_number_gt 14589
_reflns_number_total 17819
_reflns_threshold_expression >2sigma(I)
_cod_data_source_file c2dt32680a.txt
_cod_data_source_block compnd_3
_cod_depositor_comments
;
The following automatic conversions were performed:

'_symmetry_cell_setting' value 'Monoclinic' changed to 'monoclinic'
according to /home/saulius/struct/CIF-dictionaries/cif_core.dic
dictionary named 'cif_core.dic' version 2.4.2 from 2011-04-26.

Automatic conversion script
Id: cif_fix_values 1891 2012-01-12 08:04:46Z andrius 
;
_cod_original_cell_volume 7354.1(14)
_cod_original_sg_symbol_H-M 'P 21/n'
_cod_database_code 7022445

loop_
_symmetry_equiv_pos_as_xyz
'x, y, z'
'-x+1/2, y+1/2, -z+1/2'
'-x, -y, -z'
'x-1/2, -y-1/2, z-1/2'

loop_
_atom_site_label
_atom_site_type_symbol
_atom_site_fract_x
_atom_site_fract_y
_atom_site_fract_z
_atom_site_U_iso_or_equiv
_atom_site_adp_type
_atom_site_occupancy
_atom_site_symmetry_multiplicity
_atom_site_calc_flag
_atom_site_refinement_flags
Rh1 Rh 0.155546(12) 0.719880(11) 0.797219(11) 0.01082(5) Uani 1 1 d .
Rh2 Rh 0.098924(12) 0.769326(10) 0.659815(11) 0.00988(5) Uani 1 1 d .
Rh3 Rh -0.002749(12) 0.765050(11) 0.756380(11) 0.01025(5) Uani 1 1 d .
S1 S 0.05669(4) 0.67972(3) 0.71261(3) 0.01153(14) Uani 1 1 d .
S2 S 0.10833(4) 0.82509(3) 0.76020(3) 0.01150(14) Uani 1 1 d .
C1 C 0.26998(16) 0.73624(14) 0.86080(14) 0.0143(6) Uani 1 1 d .
C2 C 0.22075(16) 0.72778(14) 0.90048(14) 0.0151(6) Uani 1 1 d .
C3 C 0.18631(16) 0.66069(14) 0.88626(14) 0.0141(6) Uani 1 1 d .
C4 C 0.21664(16) 0.62797(14) 0.83923(14) 0.0134(6) Uani 1 1 d .
C5 C 0.26596(16) 0.67538(14) 0.82144(14) 0.0137(6) Uani 1 1 d .
C6 C 0.31868(17) 0.79655(15) 0.86044(16) 0.0202(7) Uani 1 1 d .
H6A H 0.3097 0.8313 0.8907 0.030 Uiso 1 1 calc R
H6B H 0.3066 0.8152 0.8154 0.030 Uiso 1 1 calc R
H6C H 0.3716 0.7827 0.8750 0.030 Uiso 1 1 calc R
C7 C 0.20896(18) 0.77683(15) 0.95067(15) 0.0210(7) Uani 1 1 d .
H7A H 0.2533 0.7768 0.9897 0.031 Uiso 1 1 calc R
H7B H 0.1646 0.7633 0.9639 0.031 Uiso 1 1 calc R
H7C H 0.2013 0.8226 0.9314 0.031 Uiso 1 1 calc R
C8 C 0.13143(17) 0.63256(15) 0.91849(14) 0.0184(6) Uani 1 1 d .
H8A H 0.1088 0.5911 0.8953 0.028 Uiso 1 1 calc R
H8B H 0.0919 0.6662 0.9165 0.028 Uiso 1 1 calc R
H8C H 0.1573 0.6218 0.9650 0.028 Uiso 1 1 calc R
C9 C 0.19993(17) 0.55778(14) 0.81104(15) 0.0186(6) Uani 1 1 d .
H9A H 0.1614 0.5367 0.8281 0.028 Uiso 1 1 calc R
H9B H 0.2459 0.5303 0.8241 0.028 Uiso 1 1 calc R
H9C H 0.1816 0.5604 0.7625 0.028 Uiso 1 1 calc R
C10 C 0.31095(17) 0.66332(15) 0.77430(15) 0.0183(6) Uani 1 1 d .
H10A H 0.3590 0.6422 0.7979 0.027 Uiso 1 1 calc R
H10B H 0.3204 0.7068 0.7553 0.027 Uiso 1 1 calc R
H10C H 0.2831 0.6331 0.7386 0.027 Uiso 1 1 calc R
P1 P 0.06976(4) 0.70989(4) 0.56807(4) 0.01143(15) Uani 1 1 d .
P2 P 0.15497(4) 0.85455(4) 0.62790(4) 0.01135(15) Uani 1 1 d .
P3 P -0.10103(4) 0.69923(4) 0.73509(4) 0.01232(15) Uani 1 1 d .
P4 P -0.04520(4) 0.84739(4) 0.80534(4) 0.01271(15) Uani 1 1 d .
O1 O -0.01446(11) 0.71916(9) 0.51769(9) 0.0140(4) Uani 1 1 d .
O2 O 0.12343(11) 0.71503(10) 0.51925(9) 0.0147(4) Uani 1 1 d .
O3 O 0.05615(11) 0.62813(9) 0.56880(9) 0.0132(4) Uani 1 1 d .
O4 O 0.14609(11) 0.85640(10) 0.54944(10) 0.0159(4) Uani 1 1 d .
O5 O 0.24570(11) 0.86579(10) 0.66104(10) 0.0154(4) Uani 1 1 d .
O6 O 0.14105(11) 0.93292(9) 0.64435(10) 0.0153(4) Uani 1 1 d .
O7 O -0.15357(11) 0.70044(10) 0.65897(10) 0.0157(4) Uani 1 1 d .
O8 O -0.09237(11) 0.61669(9) 0.73921(9) 0.0139(4) Uani 1 1 d .
O9 O -0.16243(11) 0.71395(10) 0.77423(10) 0.0162(4) Uani 1 1 d .
O10 O -0.10182(11) 0.90673(10) 0.76652(10) 0.0153(4) Uani 1 1 d .
O11 O 0.02195(11) 0.89598(10) 0.84585(10) 0.0168(4) Uani 1 1 d .
O12 O -0.09262(11) 0.83266(10) 0.85853(10) 0.0159(4) Uani 1 1 d .
C11 C -0.04497(15) 0.78342(14) 0.49781(14) 0.0131(6) Uani 1 1 d .
C12 C -0.02151(16) 0.81930(15) 0.45125(14) 0.0167(6) Uani 1 1 d .
H12 H 0.0177 0.8022 0.4350 0.020 Uiso 1 1 calc R
C13 C -0.05606(18) 0.88101(15) 0.42826(15) 0.0206(7) Uani 1 1 d .
H13 H -0.0400 0.9067 0.3966 0.025 Uiso 1 1 calc R
C14 C -0.11364(17) 0.90490(15) 0.45154(15) 0.0210(7) Uani 1 1 d .
H14 H -0.1372 0.9470 0.4358 0.025 Uiso 1 1 calc R
C15 C -0.13710(17) 0.86755(15) 0.49781(15) 0.0188(7) Uani 1 1 d .
H15 H -0.1773 0.8839 0.5131 0.023 Uiso 1 1 calc R
C16 C -0.10235(16) 0.80631(15) 0.52204(15) 0.0164(6) Uani 1 1 d .
H16 H -0.1176 0.7809 0.5543 0.020 Uiso 1 1 calc R
C17 C 0.12286(17) 0.67518(14) 0.46421(14) 0.0154(6) Uani 1 1 d .
C18 C 0.05918(18) 0.64405(15) 0.42368(15) 0.0206(7) Uani 1 1 d .
H18 H 0.0123 0.6476 0.4331 0.025 Uiso 1 1 calc R
C19 C 0.0653(2) 0.60737(16) 0.36889(16) 0.0259(8) Uani 1 1 d .
H19 H 0.0220 0.5858 0.3408 0.031 Uiso 1 1 calc R
C20 C 0.1328(2) 0.60183(18) 0.35474(18) 0.0345(9) Uani 1 1 d .
H20 H 0.1361 0.5766 0.3171 0.041 Uiso 1 1 calc R
C21 C 0.1962(2) 0.63321(19) 0.39567(19) 0.0371(9) Uani 1 1 d .
H21 H 0.2431 0.6292 0.3863 0.045 Uiso 1 1 calc R
C22 C 0.19124(19) 0.67026(17) 0.44999(17) 0.0257(7) Uani 1 1 d .
H22 H 0.2345 0.6924 0.4776 0.031 Uiso 1 1 calc R
C23 C 0.11010(16) 0.58054(14) 0.59963(14) 0.0142(6) Uani 1 1 d .
C24 C 0.08303(17) 0.51760(14) 0.61082(15) 0.0177(6) Uani 1 1 d .
H24 H 0.0304 0.5096 0.5993 0.021 Uiso 1 1 calc R
C25 C 0.13301(18) 0.46650(15) 0.63876(16) 0.0223(7) Uani 1 1 d .
H25 H 0.1144 0.4233 0.6467 0.027 Uiso 1 1 calc R
C26 C 0.20983(18) 0.47714(15) 0.65542(15) 0.0211(7) Uani 1 1 d .
H26 H 0.2440 0.4417 0.6745 0.025 Uiso 1 1 calc R
C27 C 0.23606(17) 0.54031(15) 0.64380(15) 0.0190(6) Uani 1 1 d .
H27 H 0.2888 0.5481 0.6551 0.023 Uiso 1 1 calc R
C28 C 0.18678(16) 0.59271(15) 0.61591(14) 0.0156(6) Uani 1 1 d .
H28 H 0.2053 0.6360 0.6082 0.019 Uiso 1 1 calc R
C29 C 0.18890(16) 0.88676(14) 0.51312(15) 0.0155(6) Uani 1 1 d .
C30 C 0.18174(18) 0.85767(15) 0.45182(15) 0.0195(7) Uani 1 1 d .
H30 H 0.1506 0.8189 0.4383 0.023 Uiso 1 1 calc R
C31 C 0.21972(19) 0.88480(17) 0.41025(17) 0.0260(7) Uani 1 1 d .
H31 H 0.2145 0.8649 0.3680 0.031 Uiso 1 1 calc R
C32 C 0.26550(19) 0.94118(17) 0.43020(17) 0.0274(8) Uani 1 1 d .
H32 H 0.2917 0.9602 0.4017 0.033 Uiso 1 1 calc R
C33 C 0.27277(19) 0.96939(17) 0.49140(17) 0.0267(8) Uani 1 1 d .
H33 H 0.3046 1.0078 0.5051 0.032 Uiso 1 1 calc R
C34 C 0.23462(18) 0.94303(15) 0.53374(16) 0.0214(7) Uani 1 1 d .
H34 H 0.2398 0.9631 0.5759 0.026 Uiso 1 1 calc R
C35 C 0.30134(16) 0.81930(14) 0.66195(15) 0.0149(6) Uani 1 1 d .
C36 C 0.29151(16) 0.76434(15) 0.61875(15) 0.0171(6) Uani 1 1 d .
H36 H 0.2444 0.7566 0.5867 0.021 Uiso 1 1 calc R
C37 C 0.35178(18) 0.72090(16) 0.62325(17) 0.0228(7) Uani 1 1 d .
H37 H 0.3457 0.6831 0.5941 0.027 Uiso 1 1 calc R
C38 C 0.42054(19) 0.73217(17) 0.66976(18) 0.0282(8) Uani 1 1 d .
H38 H 0.4613 0.7019 0.6727 0.034 Uiso 1 1 calc R
C39 C 0.42989(18) 0.78749(18) 0.71193(18) 0.0285(8) Uani 1 1 d .
H39 H 0.4772 0.7955 0.7436 0.034 Uiso 1 1 calc R
C40 C 0.37022(17) 0.83121(16) 0.70807(16) 0.0199(7) Uani 1 1 d .
H40 H 0.3766 0.8693 0.7370 0.024 Uiso 1 1 calc R
C41 C 0.07533(16) 0.95879(14) 0.65421(14) 0.0141(6) Uani 1 1 d .
C42 C 0.08299(18) 0.99451(15) 0.71208(15) 0.0202(7) Uani 1 1 d .
H42 H 0.1305 0.9975 0.7447 0.024 Uiso 1 1 calc R
C43 C 0.0203(2) 1.02603(16) 0.72208(16) 0.0257(8) Uani 1 1 d .
H43 H 0.0248 1.0509 0.7617 0.031 Uiso 1 1 calc R
C44 C -0.04838(19) 1.02137(16) 0.67487(17) 0.0239(7) Uani 1 1 d .
H44 H -0.0910 1.0434 0.6818 0.029 Uiso 1 1 calc R
C45 C -0.05552(17) 0.98490(15) 0.61754(17) 0.0238(7) Uani 1 1 d .
H45 H -0.1032 0.9816 0.5851 0.029 Uiso 1 1 calc R
C46 C 0.00678(17) 0.95276(15) 0.60680(16) 0.0200(7) Uani 1 1 d .
H46 H 0.0021 0.9272 0.5675 0.024 Uiso 1 1 calc R
C47 C -0.17267(16) 0.64550(14) 0.61446(14) 0.0148(6) Uani 1 1 d .
C48 C -0.24630(17) 0.62327(16) 0.59486(15) 0.0197(7) Uani 1 1 d .
H48 H -0.2830 0.6433 0.6125 0.024 Uiso 1 1 calc R
C49 C -0.26552(19) 0.57097(17) 0.54873(16) 0.0263(8) Uani 1 1 d .
H49 H -0.3157 0.5542 0.5353 0.032 Uiso 1 1 calc R
C50 C -0.2126(2) 0.54333(17) 0.52250(16) 0.0274(8) Uani 1 1 d .
H50 H -0.2263 0.5074 0.4911 0.033 Uiso 1 1 calc R
C51 C -0.13986(19) 0.56733(17) 0.54133(16) 0.0265(8) Uani 1 1 d .
H51 H -0.1037 0.5485 0.5224 0.032 Uiso 1 1 calc R
C52 C -0.11933(17) 0.61884(16) 0.58785(15) 0.0213(7) Uani 1 1 d .
H52 H -0.0692 0.6355 0.6012 0.026 Uiso 1 1 calc R
C53 C -0.05724(16) 0.57762(14) 0.79403(14) 0.0147(6) Uani 1 1 d .
C54 C -0.06677(17) 0.58836(15) 0.85611(15) 0.0189(7) Uani 1 1 d .
H54 H -0.0940 0.6268 0.8641 0.023 Uiso 1 1 calc R
C55 C -0.03606(18) 0.54230(17) 0.90643(16) 0.0244(7) Uani 1 1 d .
H55 H -0.0424 0.5492 0.9492 0.029 Uiso 1 1 calc R
C56 C 0.00378(18) 0.48632(16) 0.89506(17) 0.0243(7) Uani 1 1 d .
H56 H 0.0240 0.4546 0.9297 0.029 Uiso 1 1 calc R
C57 C 0.01390(18) 0.47686(16) 0.83340(17) 0.0233(7) Uani 1 1 d .
H57 H 0.0417 0.4387 0.8258 0.028 Uiso 1 1 calc R
C58 C -0.01617(17) 0.52264(15) 0.78213(15) 0.0184(6) Uani 1 1 d .
H58 H -0.0087 0.5163 0.7397 0.022 Uiso 1 1 calc R
C59 C -0.23694(16) 0.69029(15) 0.75479(15) 0.0174(6) Uani 1 1 d .
C60 C -0.2920(2) 0.73793(19) 0.7400(2) 0.0442(11) Uani 1 1 d .
H60 H -0.2797 0.7849 0.7430 0.053 Uiso 1 1 calc R
C61 C -0.3666(2) 0.7173(2) 0.7204(3) 0.0622(16) Uani 1 1 d .
H61 H -0.4054 0.7505 0.7097 0.075 Uiso 1 1 calc R
C62 C -0.3850(2) 0.64915(19) 0.7163(2) 0.0459(11) Uani 1 1 d .
H62 H -0.4362 0.6353 0.7027 0.055 Uiso 1 1 calc R
C63 C -0.32911(18) 0.60222(17) 0.73186(16) 0.0252(7) Uani 1 1 d .
H63 H -0.3414 0.5552 0.7300 0.030 Uiso 1 1 calc R
C64 C -0.25474(18) 0.62189(16) 0.75035(15) 0.0197(7) Uani 1 1 d .
H64 H -0.2159 0.5886 0.7600 0.024 Uiso 1 1 calc R
C65 C -0.17226(16) 0.89565(14) 0.72143(14) 0.0142(6) Uani 1 1 d .
C66 C -0.23443(16) 0.92385(14) 0.73561(15) 0.0170(6) Uani 1 1 d .
H66 H -0.2289 0.9464 0.7767 0.020 Uiso 1 1 calc R
C67 C -0.30478(17) 0.91887(15) 0.68923(16) 0.0213(7) Uani 1 1 d .
H67 H -0.3472 0.9396 0.6978 0.026 Uiso 1 1 calc R
C68 C -0.31309(18) 0.88380(16) 0.63049(16) 0.0239(7) Uani 1 1 d .
H68 H -0.3613 0.8797 0.5990 0.029 Uiso 1 1 calc R
C69 C -0.25074(18) 0.85480(16) 0.61799(16) 0.0237(7) Uani 1 1 d .
H69 H -0.2568 0.8298 0.5782 0.028 Uiso 1 1 calc R
C70 C -0.17942(17) 0.86154(15) 0.66246(15) 0.0190(6) Uani 1 1 d .
H70 H -0.1366 0.8432 0.6526 0.023 Uiso 1 1 calc R
C71 C 0.02457(16) 0.95705(14) 0.87964(14) 0.0145(6) Uani 1 1 d .
C72 C 0.09604(17) 0.98557(15) 0.90104(15) 0.0171(6) Uani 1 1 d .
H72 H 0.1377 0.9633 0.8924 0.021 Uiso 1 1 calc R
C73 C 0.10589(18) 1.04656(15) 0.93491(16) 0.0219(7) Uani 1 1 d .
H73 H 0.1547 1.0661 0.9501 0.026 Uiso 1 1 calc R
C74 C 0.04554(19) 1.07942(16) 0.94694(16) 0.0242(7) Uani 1 1 d .
H74 H 0.0524 1.1219 0.9694 0.029 Uiso 1 1 calc R
C75 C -0.02517(19) 1.05008(17) 0.92607(17) 0.0257(7) Uani 1 1 d .
H75 H -0.0666 1.0725 0.9350 0.031 Uiso 1 1 calc R
C76 C -0.03659(17) 0.98844(15) 0.89235(15) 0.0197(7) Uani 1 1 d .
H76 H -0.0851 0.9683 0.8784 0.024 Uiso 1 1 calc R
C77 C 0.00524(18) 0.78612(16) 0.95107(16) 0.0224(7) Uani 1 1 d .
H77 H 0.0429 0.8115 0.9391 0.027 Uiso 1 1 calc R
C78 C 0.0241(2) 0.74555(18) 1.00756(17) 0.0295(8) Uani 1 1 d .
H78 H 0.0748 0.7435 1.0345 0.035 Uiso 1 1 calc R
C79 C -0.0305(2) 0.70809(18) 1.02482(18) 0.0327(9) Uani 1 1 d .
H79 H -0.0174 0.6805 1.0636 0.039 Uiso 1 1 calc R
C80 C -0.1044(2) 0.71104(17) 0.98526(17) 0.0304(8) Uani 1 1 d .
H80 H -0.1420 0.6853 0.9969 0.036 Uiso 1 1 calc R
C81 C -0.12379(19) 0.75118(16) 0.92900(16) 0.0235(7) Uani 1 1 d .
H81 H -0.1745 0.7528 0.9018 0.028 Uiso 1 1 calc R
C82 C -0.06888(18) 0.78901(15) 0.91248(15) 0.0177(6) Uani 1 1 d .

loop_
_atom_site_aniso_label
_atom_site_aniso_U_11
_atom_site_aniso_U_22
_atom_site_aniso_U_33
_atom_site_aniso_U_23
_atom_site_aniso_U_13
_atom_site_aniso_U_12
Rh1 0.01166(11) 0.00976(10) 0.01033(11) 0.00049(8) 0.00203(8) 0.00077(8)
Rh2 0.01086(11) 0.00924(10) 0.00973(11) 0.00034(8) 0.00327(8) 0.00019(8)
Rh3 0.01074(11) 0.00984(10) 0.01038(11) -0.00061(8) 0.00339(8) -0.00028(8)
S1 0.0130(3) 0.0106(3) 0.0111(3) -0.0002(3) 0.0036(3) -0.0003(3)
S2 0.0131(3) 0.0104(3) 0.0111(3) -0.0004(3) 0.0037(3) -0.0005(3)
C1 0.0106(13) 0.0174(14) 0.0115(14) 0.0022(11) -0.0020(11) 0.0026(11)
C2 0.0141(14) 0.0158(14) 0.0123(14) 0.0015(11) -0.0012(11) 0.0006(11)
C3 0.0163(15) 0.0134(14) 0.0109(14) 0.0018(11) 0.0010(11) 0.0012(11)
C4 0.0141(14) 0.0126(14) 0.0109(14) 0.0022(11) -0.0006(11) 0.0031(11)
C5 0.0131(14) 0.0140(14) 0.0121(14) 0.0015(11) 0.0003(11) 0.0020(11)
C6 0.0190(16) 0.0160(15) 0.0236(17) -0.0004(12) 0.0029(13) -0.0021(12)
C7 0.0231(17) 0.0229(16) 0.0163(15) -0.0035(13) 0.0047(13) 0.0009(13)
C8 0.0225(16) 0.0213(16) 0.0117(15) 0.0022(12) 0.0052(12) -0.0006(12)
C9 0.0220(16) 0.0148(15) 0.0181(16) 0.0018(12) 0.0046(13) 0.0017(12)
C10 0.0191(16) 0.0195(15) 0.0163(15) 0.0005(12) 0.0052(12) 0.0019(12)
P1 0.0132(4) 0.0101(3) 0.0114(4) 0.0001(3) 0.0042(3) 0.0005(3)
P2 0.0112(3) 0.0108(3) 0.0122(4) 0.0001(3) 0.0038(3) 0.0002(3)
P3 0.0129(4) 0.0129(4) 0.0114(4) -0.0003(3) 0.0038(3) -0.0009(3)
P4 0.0122(4) 0.0128(4) 0.0131(4) -0.0013(3) 0.0036(3) -0.0001(3)
O1 0.0163(10) 0.0096(9) 0.0132(10) -0.0001(8) -0.0002(8) 0.0005(8)
O2 0.0181(11) 0.0150(10) 0.0124(10) -0.0036(8) 0.0066(8) -0.0027(8)
O3 0.0138(10) 0.0114(10) 0.0140(10) 0.0009(8) 0.0034(8) 0.0013(8)
O4 0.0196(11) 0.0179(11) 0.0115(10) 0.0006(8) 0.0066(8) -0.0052(8)
O5 0.0124(10) 0.0146(10) 0.0193(11) -0.0026(8) 0.0044(8) 0.0002(8)
O6 0.0154(10) 0.0107(10) 0.0208(11) -0.0008(8) 0.0067(9) 0.0003(8)
O7 0.0182(11) 0.0134(10) 0.0136(10) -0.0008(8) 0.0015(8) 0.0006(8)
O8 0.0163(10) 0.0124(10) 0.0121(10) 0.0014(8) 0.0025(8) -0.0015(8)
O9 0.0118(10) 0.0197(11) 0.0191(11) -0.0020(8) 0.0078(8) -0.0024(8)
O10 0.0157(10) 0.0122(10) 0.0171(11) -0.0016(8) 0.0033(9) 0.0003(8)
O11 0.0143(10) 0.0160(10) 0.0196(11) -0.0059(8) 0.0040(9) -0.0013(8)
O12 0.0160(10) 0.0185(11) 0.0157(11) -0.0001(8) 0.0085(9) 0.0023(8)
C11 0.0116(14) 0.0122(13) 0.0118(14) 0.0003(11) -0.0024(11) -0.0002(10)
C12 0.0146(15) 0.0189(15) 0.0160(15) 0.0012(12) 0.0034(12) 0.0001(11)
C13 0.0243(17) 0.0189(16) 0.0163(16) 0.0052(12) 0.0021(13) -0.0030(13)
C14 0.0191(16) 0.0160(15) 0.0212(17) 0.0024(12) -0.0048(13) 0.0030(12)
C15 0.0135(15) 0.0203(16) 0.0208(16) -0.0048(13) 0.0019(12) 0.0023(12)
C16 0.0140(15) 0.0170(15) 0.0162(15) 0.0003(12) 0.0014(12) -0.0026(11)
C17 0.0237(16) 0.0107(14) 0.0146(15) -0.0018(11) 0.0097(12) -0.0009(11)
C18 0.0220(16) 0.0229(16) 0.0174(16) -0.0040(13) 0.0064(13) -0.0041(13)
C19 0.0326(19) 0.0249(17) 0.0215(17) -0.0083(14) 0.0100(15) -0.0105(14)
C20 0.045(2) 0.036(2) 0.031(2) -0.0184(16) 0.0238(18) -0.0108(17)
C21 0.036(2) 0.043(2) 0.042(2) -0.0192(18) 0.0267(19) -0.0090(17)
C22 0.0245(18) 0.0269(18) 0.0280(19) -0.0095(14) 0.0115(15) -0.0079(14)
C23 0.0186(15) 0.0133(14) 0.0112(14) -0.0008(11) 0.0053(12) 0.0047(11)
C24 0.0174(15) 0.0166(15) 0.0193(16) -0.0004(12) 0.0055(13) -0.0004(12)
C25 0.0274(18) 0.0122(15) 0.0282(18) 0.0014(13) 0.0094(14) 0.0014(12)
C26 0.0237(17) 0.0167(15) 0.0216(17) -0.0014(13) 0.0045(14) 0.0057(12)
C27 0.0171(15) 0.0238(16) 0.0166(15) -0.0019(12) 0.0057(13) 0.0015(12)
C28 0.0171(15) 0.0158(14) 0.0149(15) -0.0003(11) 0.0063(12) 0.0007(11)
C29 0.0167(15) 0.0144(14) 0.0164(15) 0.0041(11) 0.0062(12) 0.0010(11)
C30 0.0246(17) 0.0165(15) 0.0196(16) -0.0007(12) 0.0099(13) 0.0003(12)
C31 0.0307(19) 0.0314(19) 0.0203(17) 0.0038(14) 0.0144(15) 0.0051(15)
C32 0.0283(19) 0.0300(19) 0.031(2) 0.0092(15) 0.0198(16) 0.0022(15)
C33 0.0261(18) 0.0217(17) 0.034(2) 0.0052(14) 0.0114(16) -0.0065(14)
C34 0.0255(17) 0.0194(16) 0.0212(17) 0.0000(13) 0.0101(14) -0.0038(13)
C35 0.0125(14) 0.0153(14) 0.0185(15) 0.0032(12) 0.0070(12) -0.0005(11)
C36 0.0132(14) 0.0195(15) 0.0201(16) 0.0020(12) 0.0072(12) -0.0022(12)
C37 0.0224(17) 0.0180(16) 0.0323(19) 0.0012(14) 0.0149(14) 0.0022(13)
C38 0.0205(17) 0.0278(18) 0.039(2) 0.0052(16) 0.0134(15) 0.0080(14)
C39 0.0140(16) 0.036(2) 0.034(2) 0.0050(16) 0.0031(14) -0.0010(14)
C40 0.0162(15) 0.0221(16) 0.0211(16) 0.0019(13) 0.0050(13) -0.0034(12)
C41 0.0158(15) 0.0096(13) 0.0176(15) 0.0039(11) 0.0059(12) 0.0004(11)
C42 0.0275(17) 0.0149(15) 0.0161(16) 0.0027(12) 0.0030(13) 0.0039(12)
C43 0.040(2) 0.0216(17) 0.0175(16) 0.0020(13) 0.0109(15) 0.0123(15)
C44 0.0258(18) 0.0195(16) 0.0319(19) 0.0055(14) 0.0169(15) 0.0050(13)
C45 0.0131(15) 0.0198(16) 0.036(2) -0.0002(14) 0.0035(14) 0.0004(12)
C46 0.0211(16) 0.0166(15) 0.0221(17) -0.0049(12) 0.0060(13) -0.0018(12)
C47 0.0181(15) 0.0149(14) 0.0082(14) 0.0012(11) -0.0011(11) -0.0019(11)
C48 0.0197(16) 0.0270(17) 0.0127(15) -0.0017(13) 0.0054(12) -0.0038(13)
C49 0.0225(17) 0.0318(19) 0.0223(18) -0.0031(14) 0.0028(14) -0.0116(14)
C50 0.034(2) 0.0251(18) 0.0199(17) -0.0080(14) 0.0034(15) -0.0036(15)
C51 0.0260(18) 0.0350(19) 0.0195(17) -0.0062(14) 0.0079(14) 0.0037(15)
C52 0.0137(15) 0.0307(18) 0.0187(16) -0.0019(13) 0.0036(13) -0.0021(13)
C53 0.0142(15) 0.0140(14) 0.0153(15) 0.0024(11) 0.0034(12) -0.0038(11)
C54 0.0190(16) 0.0170(15) 0.0211(16) 0.0003(12) 0.0064(13) 0.0013(12)
C55 0.0269(18) 0.0284(18) 0.0165(16) 0.0046(13) 0.0041(14) -0.0004(14)
C56 0.0228(17) 0.0213(17) 0.0255(18) 0.0077(14) 0.0016(14) -0.0022(13)
C57 0.0235(17) 0.0151(15) 0.0314(19) 0.0009(13) 0.0079(15) 0.0015(12)
C58 0.0211(16) 0.0170(15) 0.0182(16) -0.0021(12) 0.0075(13) -0.0019(12)
C59 0.0103(14) 0.0229(16) 0.0194(16) 0.0030(12) 0.0047(12) -0.0043(12)
C60 0.026(2) 0.0228(19) 0.089(4) 0.015(2) 0.026(2) 0.0027(15)
C61 0.022(2) 0.030(2) 0.132(5) 0.022(3) 0.019(3) 0.0093(17)
C62 0.0190(19) 0.035(2) 0.081(3) 0.019(2) 0.011(2) -0.0030(16)
C63 0.0232(17) 0.0268(18) 0.0256(18) 0.0069(14) 0.0071(14) -0.0076(14)
C64 0.0204(16) 0.0237(16) 0.0177(16) -0.0017(13) 0.0095(13) -0.0016(13)
C65 0.0142(14) 0.0097(13) 0.0172(15) 0.0033(11) 0.0022(12) -0.0018(10)
C66 0.0183(16) 0.0147(14) 0.0200(16) 0.0003(12) 0.0085(13) 0.0021(11)
C67 0.0182(16) 0.0169(15) 0.0300(18) 0.0045(13) 0.0090(14) 0.0030(12)
C68 0.0174(16) 0.0225(17) 0.0264(18) 0.0034(14) -0.0024(14) -0.0018(13)
C69 0.0271(18) 0.0263(17) 0.0148(16) -0.0032(13) 0.0013(13) -0.0023(14)
C70 0.0188(16) 0.0173(15) 0.0210(16) 0.0015(12) 0.0061(13) 0.0024(12)
C71 0.0197(15) 0.0123(14) 0.0110(14) -0.0015(11) 0.0037(12) -0.0009(11)
C72 0.0160(15) 0.0151(15) 0.0204(16) 0.0016(12) 0.0057(12) 0.0032(11)
C73 0.0219(17) 0.0165(15) 0.0231(17) 0.0006(13) 0.0000(14) -0.0032(12)
C74 0.0327(19) 0.0142(15) 0.0246(18) -0.0059(13) 0.0064(15) -0.0004(13)
C75 0.0264(18) 0.0246(17) 0.0297(19) -0.0088(14) 0.0138(15) 0.0016(14)
C76 0.0167(16) 0.0203(16) 0.0233(17) -0.0048(13) 0.0075(13) -0.0017(12)
C77 0.0219(17) 0.0258(17) 0.0218(17) 0.0026(13) 0.0099(14) 0.0070(13)
C78 0.034(2) 0.034(2) 0.0202(17) 0.0048(15) 0.0071(15) 0.0138(16)
C79 0.055(3) 0.0263(19) 0.0230(18) 0.0058(15) 0.0206(18) 0.0126(17)
C80 0.047(2) 0.0225(18) 0.0278(19) -0.0010(14) 0.0211(17) -0.0034(16)
C81 0.0288(18) 0.0211(16) 0.0236(17) -0.0046(13) 0.0126(14) -0.0009(13)
C82 0.0255(17) 0.0145(14) 0.0161(15) -0.0002(12) 0.0108(13) 0.0049(12)

loop_
_atom_type_symbol
_atom_type_description
_atom_type_scat_dispersion_real
_atom_type_scat_dispersion_imag
_atom_type_scat_source
C C 0.0033 0.0016 'International Tables Vol C Tables 4.2.6.8 and 6.1.1.4'
H H 0.0000 0.0000 'International Tables Vol C Tables 4.2.6.8 and 6.1.1.4'
O O 0.0106 0.0060 'International Tables Vol C Tables 4.2.6.8 and 6.1.1.4'
P P 0.1023 0.0942 'International Tables Vol C Tables 4.2.6.8 and 6.1.1.4'
S S 0.1246 0.1234 'International Tables Vol C Tables 4.2.6.8 and 6.1.1.4'
Rh Rh -1.1178 0.9187 'International Tables Vol C Tables 4.2.6.8 and 6.1.1.4'

loop_
_geom_angle_atom_site_label_1
_geom_angle_atom_site_label_2
_geom_angle_atom_site_label_3
_geom_angle
C3 Rh1 C5 64.94(11)
C3 Rh1 C2 39.61(10)
C5 Rh1 C2 64.75(11)
C3 Rh1 C4 38.55(11)
C5 Rh1 C4 38.57(10)
C2 Rh1 C4 65.06(10)
C3 Rh1 C1 64.99(11)
C5 Rh1 C1 38.95(10)
C2 Rh1 C1 37.99(11)
C4 Rh1 C1 64.75(10)
C3 Rh1 S2 140.12(8)
C5 Rh1 S2 133.79(8)
C2 Rh1 S2 108.90(8)
C4 Rh1 S2 171.21(8)
C1 Rh1 S2 106.50(8)
C3 Rh1 S1 116.32(8)
C5 Rh1 S1 122.51(8)
C2 Rh1 S1 153.15(8)
C4 Rh1 S1 103.59(7)
C1 Rh1 S1 160.76(8)
S2 Rh1 S1 84.57(3)
C3 Rh1 Rh2 165.97(8)
C5 Rh1 Rh2 114.36(8)
C2 Rh1 Rh2 154.13(8)
C4 Rh1 Rh2 131.95(8)
C1 Rh1 Rh2 124.17(8)
S2 Rh1 Rh2 51.335(18)
S1 Rh1 Rh2 51.183(19)
C3 Rh1 Rh3 114.20(8)
C5 Rh1 Rh3 173.06(8)
C2 Rh1 Rh3 119.42(8)
C4 Rh1 Rh3 136.49(8)
C1 Rh1 Rh3 147.71(8)
S2 Rh1 Rh3 51.598(18)
S1 Rh1 Rh3 51.101(19)
Rh2 Rh1 Rh3 64.638(8)
P2 Rh2 P1 99.04(3)
P2 Rh2 S1 169.32(3)
P1 Rh2 S1 89.17(3)
P2 Rh2 S2 90.03(3)
P1 Rh2 S2 169.02(3)
S1 Rh2 S2 82.62(3)
P2 Rh2 Rh1 119.37(2)
P1 Rh2 Rh1 128.18(2)
S1 Rh2 Rh1 49.979(18)
S2 Rh2 Rh1 49.881(18)
P2 Rh2 Rh3 130.42(2)
P1 Rh2 Rh3 120.93(2)
S1 Rh2 Rh3 47.670(18)
S2 Rh2 Rh3 48.125(19)
Rh1 Rh2 Rh3 57.820(9)
P3 Rh3 P4 98.17(3)
P3 Rh3 S1 87.46(3)
P4 Rh3 S1 173.23(3)
P3 Rh3 S2 168.06(3)
P4 Rh3 S2 92.55(3)
S1 Rh3 S2 82.22(3)
P3 Rh3 Rh1 125.92(2)
P4 Rh3 Rh1 123.41(2)
S1 Rh3 Rh1 49.825(18)
S2 Rh3 Rh1 49.663(18)
P3 Rh3 Rh2 120.44(2)
P4 Rh3 Rh2 130.53(2)
S1 Rh3 Rh2 47.601(18)
S2 Rh3 Rh2 47.688(18)
Rh1 Rh3 Rh2 57.542(9)
Rh1 S1 Rh2 78.84(2)
Rh1 S1 Rh3 79.07(2)
Rh2 S1 Rh3 84.73(2)
Rh1 S2 Rh2 78.78(2)
Rh1 S2 Rh3 78.74(2)
Rh2 S2 Rh3 84.19(2)
C2 C1 C5 107.8(3)
C2 C1 C6 126.3(3)
C5 C1 C6 125.9(3)
C2 C1 Rh1 70.35(16)
C5 C1 Rh1 69.32(15)
C6 C1 Rh1 126.71(19)
C1 C2 C3 107.8(3)
C1 C2 C7 126.4(3)
C3 C2 C7 125.7(3)
C1 C2 Rh1 71.66(16)
C3 C2 Rh1 69.19(15)
C7 C2 Rh1 127.1(2)
C4 C3 C2 108.2(3)
C4 C3 C8 127.6(3)
C2 C3 C8 124.2(3)
C4 C3 Rh1 72.31(16)
C2 C3 Rh1 71.20(16)
C8 C3 Rh1 123.9(2)
C3 C4 C5 107.4(2)
C3 C4 C9 127.7(3)
C5 C4 C9 124.8(3)
C3 C4 Rh1 69.14(15)
C5 C4 Rh1 69.59(15)
C9 C4 Rh1 125.37(19)
C4 C5 C1 108.7(3)
C4 C5 C10 126.6(3)
C1 C5 C10 124.6(3)
C4 C5 Rh1 71.84(16)
C1 C5 Rh1 71.73(16)
C10 C5 Rh1 125.95(19)
C1 C6 H6A 109.5
C1 C6 H6B 109.5
H6A C6 H6B 109.5
C1 C6 H6C 109.5
H6A C6 H6C 109.5
H6B C6 H6C 109.5
C2 C7 H7A 109.5
C2 C7 H7B 109.5
H7A C7 H7B 109.5
C2 C7 H7C 109.5
H7A C7 H7C 109.5
H7B C7 H7C 109.5
C3 C8 H8A 109.5
C3 C8 H8B 109.5
H8A C8 H8B 109.5
C3 C8 H8C 109.5
H8A C8 H8C 109.5
H8B C8 H8C 109.5
C4 C9 H9A 109.5
C4 C9 H9B 109.5
H9A C9 H9B 109.5
C4 C9 H9C 109.5
H9A C9 H9C 109.5
H9B C9 H9C 109.5
C5 C10 H10A 109.5
C5 C10 H10B 109.5
H10A C10 H10B 109.5
C5 C10 H10C 109.5
H10A C10 H10C 109.5
H10B C10 H10C 109.5
O1 P1 O3 89.66(10)
O1 P1 O2 103.32(11)
O3 P1 O2 101.09(10)
O1 P1 Rh2 117.49(8)
O3 P1 Rh2 121.25(8)
O2 P1 Rh2 118.92(8)
O4 P2 O6 102.87(11)
O4 P2 O5 102.73(11)
O6 P2 O5 89.35(10)
O4 P2 Rh2 114.64(8)
O6 P2 Rh2 123.15(8)
O5 P2 Rh2 119.72(8)
O9 P3 O7 100.96(11)
O9 P3 O8 102.97(11)
O7 P3 O8 95.12(10)
O9 P3 Rh3 117.55(8)
O7 P3 Rh3 115.16(8)
O8 P3 Rh3 121.14(8)
O11 P4 O10 97.47(11)
O11 P4 O12 103.34(11)
O10 P4 O12 94.19(11)
O11 P4 Rh3 111.12(8)
O10 P4 Rh3 124.37(8)
O12 P4 Rh3 122.00(8)
C11 O1 P1 121.77(17)
C17 O2 P1 129.02(18)
C23 O3 P1 125.26(18)
C29 O4 P2 132.01(18)
C35 O5 P2 126.23(18)
C41 O6 P2 125.57(18)
C47 O7 P3 127.75(17)
C53 O8 P3 127.80(18)
C59 O9 P3 125.03(19)
C65 O10 P4 125.02(17)
C71 O11 P4 133.84(19)
C82 O12 P4 124.17(18)
C12 C11 C16 122.2(3)
C12 C11 O1 119.4(3)
C16 C11 O1 118.2(3)
C11 C12 C13 119.0(3)
C11 C12 H12 120.5
C13 C12 H12 120.5
C14 C13 C12 119.9(3)
C14 C13 H13 120.0
C12 C13 H13 120.0
C13 C14 C15 120.1(3)
C13 C14 H14 119.9
C15 C14 H14 119.9
C14 C15 C16 120.6(3)
C14 C15 H15 119.7
C16 C15 H15 119.7
C11 C16 C15 118.1(3)
C11 C16 H16 120.9
C15 C16 H16 120.9
C18 C17 C22 120.5(3)
C18 C17 O2 124.0(3)
C22 C17 O2 115.5(3)
C17 C18 C19 118.7(3)
C17 C18 H18 120.7
C19 C18 H18 120.7
C20 C19 C18 121.2(3)
C20 C19 H19 119.4
C18 C19 H19 119.4
C19 C20 C21 119.6(3)
C19 C20 H20 120.2
C21 C20 H20 120.2
C22 C21 C20 120.1(3)
C22 C21 H21 119.9
C20 C21 H21 119.9
C21 C22 C17 119.9(3)
C21 C22 H22 120.0
C17 C22 H22 120.0
C24 C23 C28 120.7(3)
C24 C23 O3 115.8(3)
C28 C23 O3 123.4(3)
C25 C24 C23 119.5(3)
C25 C24 H24 120.3
C23 C24 H24 120.3
C24 C25 C26 121.0(3)
C24 C25 H25 119.5
C26 C25 H25 119.5
C27 C26 C25 118.8(3)
C27 C26 H26 120.6
C25 C26 H26 120.6
C26 C27 C28 121.2(3)
C26 C27 H27 119.4
C28 C27 H27 119.4
C23 C28 C27 118.7(3)
C23 C28 H28 120.6
C27 C28 H28 120.6
C30 C29 C34 120.5(3)
C30 C29 O4 114.9(3)
C34 C29 O4 124.6(3)
C31 C30 C29 120.2(3)
C31 C30 H30 119.9
C29 C30 H30 119.9
C30 C31 C32 119.9(3)
C30 C31 H31 120.1
C32 C31 H31 120.1
C33 C32 C31 119.5(3)
C33 C32 H32 120.2
C31 C32 H32 120.2
C32 C33 C34 121.4(3)
C32 C33 H33 119.3
C34 C33 H33 119.3
C29 C34 C33 118.5(3)
C29 C34 H34 120.8
C33 C34 H34 120.8
O5 C35 C40 115.8(3)
O5 C35 C36 123.5(3)
C40 C35 C36 120.7(3)
C37 C36 C35 118.9(3)
C37 C36 H36 120.6
C35 C36 H36 120.6
C38 C37 C36 120.7(3)
C38 C37 H37 119.7
C36 C37 H37 119.7
C39 C38 C37 119.9(3)
C39 C38 H38 120.0
C37 C38 H38 120.0
C38 C39 C40 120.0(3)
C38 C39 H39 120.0
C40 C39 H39 120.0
C35 C40 C39 119.8(3)
C35 C40 H40 120.1
C39 C40 H40 120.1
C46 C41 C42 121.5(3)
C46 C41 O6 121.8(3)
C42 C41 O6 116.6(3)
C41 C42 C43 119.0(3)
C41 C42 H42 120.5
C43 C42 H42 120.5
C44 C43 C42 120.3(3)
C44 C43 H43 119.9
C42 C43 H43 119.9
C43 C44 C45 120.2(3)
C43 C44 H44 119.9
C45 C44 H44 119.9
C44 C45 C46 120.3(3)
C44 C45 H45 119.8
C46 C45 H45 119.8
C41 C46 C45 118.7(3)
C41 C46 H46 120.6
C45 C46 H46 120.6
C52 C47 C48 121.7(3)
C52 C47 O7 119.4(3)
C48 C47 O7 118.6(3)
C47 C48 C49 118.4(3)
C47 C48 H48 120.8
C49 C48 H48 120.8
C50 C49 C48 120.4(3)
C50 C49 H49 119.8
C48 C49 H49 119.8
C49 C50 C51 120.4(3)
C49 C50 H50 119.8
C51 C50 H50 119.8
C50 C51 C52 120.1(3)
C50 C51 H51 120.0
C52 C51 H51 120.0
C47 C52 C51 118.9(3)
C47 C52 H52 120.5
C51 C52 H52 120.5
O8 C53 C54 123.0(3)
O8 C53 C58 115.7(3)
C54 C53 C58 121.1(3)
C53 C54 C55 119.0(3)
C53 C54 H54 120.5
C55 C54 H54 120.5
C54 C55 C56 120.7(3)
C54 C55 H55 119.7
C56 C55 H55 119.7
C57 C56 C55 119.7(3)
C57 C56 H56 120.1
C55 C56 H56 120.1
C56 C57 C58 120.7(3)
C56 C57 H57 119.7
C58 C57 H57 119.7
C53 C58 C57 118.8(3)
C53 C58 H58 120.6
C57 C58 H58 120.6
C60 C59 C64 120.5(3)
C60 C59 O9 116.9(3)
C64 C59 O9 122.6(3)
C59 C60 C61 119.3(3)
C59 C60 H60 120.4
C61 C60 H60 120.4
C62 C61 C60 120.8(4)
C62 C61 H61 119.6
C60 C61 H61 119.6
C63 C62 C61 119.1(3)
C63 C62 H62 120.4
C61 C62 H62 120.4
C62 C63 C64 120.8(3)
C62 C63 H63 119.6
C64 C63 H63 119.6
C63 C64 C59 119.5(3)
C63 C64 H64 120.2
C59 C64 H64 120.2
C70 C65 C66 121.1(3)
C70 C65 O10 121.0(3)
C66 C65 O10 117.8(3)
C65 C66 C67 119.5(3)
C65 C66 H66 120.3
C67 C66 H66 120.3
C68 C67 C66 120.1(3)
C68 C67 H67 120.0
C66 C67 H67 120.0
C69 C68 C67 119.5(3)
C69 C68 H68 120.3
C67 C68 H68 120.3
C68 C69 C70 121.3(3)
C68 C69 H69 119.3
C70 C69 H69 119.3
C65 C70 C69 118.4(3)
C65 C70 H70 120.8
C69 C70 H70 120.8
C76 C71 O11 125.1(3)
C76 C71 C72 121.1(3)
O11 C71 C72 113.8(3)
C73 C72 C71 119.3(3)
C73 C72 H72 120.4
C71 C72 H72 120.4
C74 C73 C72 120.6(3)
C74 C73 H73 119.7
C72 C73 H73 119.7
C73 C74 C75 119.6(3)
C73 C74 H74 120.2
C75 C74 H74 120.2
C74 C75 C76 121.1(3)
C74 C75 H75 119.5
C76 C75 H75 119.5
C71 C76 C75 118.4(3)
C71 C76 H76 120.8
C75 C76 H76 120.8
C82 C77 C78 119.2(3)
C82 C77 H77 120.4
C78 C77 H77 120.4
C79 C78 C77 120.5(3)
C79 C78 H78 119.7
C77 C78 H78 119.7
C78 C79 C80 119.6(3)
C78 C79 H79 120.2
C80 C79 H79 120.2
C81 C80 C79 120.4(3)
C81 C80 H80 119.8
C79 C80 H80 119.8
C80 C81 C82 119.6(3)
C80 C81 H81 120.2
C82 C81 H81 120.2
C77 C82 C81 120.7(3)
C77 C82 O12 122.1(3)
C81 C82 O12 117.0(3)

loop_
_geom_bond_atom_site_label_1
_geom_bond_atom_site_label_2
_geom_bond_distance
Rh1 C3 2.138(3)
Rh1 C5 2.150(3)
Rh1 C2 2.166(3)
Rh1 C4 2.180(3)
Rh1 C1 2.183(3)
Rh1 S2 2.2932(7)
Rh1 S1 2.2960(7)
Rh1 Rh2 2.9415(4)
Rh1 Rh3 2.9505(4)
Rh2 P2 2.1785(8)
Rh2 P1 2.1867(8)
Rh2 S1 2.3361(7)
Rh2 S2 2.3415(8)
Rh2 Rh3 3.1500(4)
Rh3 P3 2.1754(8)
Rh3 P4 2.1849(8)
Rh3 S1 2.3386(7)
Rh3 S2 2.3576(8)
C1 C2 1.415(4)
C1 C5 1.445(4)
C1 C6 1.492(4)
C2 C3 1.458(4)
C2 C7 1.492(4)
C3 C4 1.426(4)
C3 C8 1.485(4)
C4 C5 1.431(4)
C4 C9 1.499(4)
C5 C10 1.489(4)
C6 H6A 0.9800
C6 H6B 0.9800
C6 H6C 0.9800
C7 H7A 0.9800
C7 H7B 0.9800
C7 H7C 0.9800
C8 H8A 0.9800
C8 H8B 0.9800
C8 H8C 0.9800
C9 H9A 0.9800
C9 H9B 0.9800
C9 H9C 0.9800
C10 H10A 0.9800
C10 H10B 0.9800
C10 H10C 0.9800
P1 O1 1.626(2)
P1 O3 1.628(2)
P1 O2 1.628(2)
P2 O4 1.612(2)
P2 O6 1.616(2)
P2 O5 1.641(2)
P3 O9 1.614(2)
P3 O7 1.617(2)
P3 O8 1.630(2)
P4 O11 1.606(2)
P4 O10 1.624(2)
P4 O12 1.638(2)
O1 C11 1.398(3)
O2 C17 1.396(3)
O3 C23 1.387(3)
O4 C29 1.387(3)
O5 C35 1.376(3)
O6 C41 1.392(3)
O7 C47 1.406(3)
O8 C53 1.382(3)
O9 C59 1.404(3)
O10 C65 1.393(3)
O11 C71 1.389(3)
O12 C82 1.389(3)
C11 C12 1.377(4)
C11 C16 1.383(4)
C12 C13 1.392(4)
C12 H12 0.9500
C13 C14 1.381(4)
C13 H13 0.9500
C14 C15 1.387(4)
C14 H14 0.9500
C15 C16 1.391(4)
C15 H15 0.9500
C16 H16 0.9500
C17 C18 1.384(4)
C17 C22 1.390(4)
C18 C19 1.392(4)
C18 H18 0.9500
C19 C20 1.375(5)
C19 H19 0.9500
C20 C21 1.385(5)
C20 H20 0.9500
C21 C22 1.381(5)
C21 H21 0.9500
C22 H22 0.9500
C23 C24 1.381(4)
C23 C28 1.386(4)
C24 C25 1.379(4)
C24 H24 0.9500
C25 C26 1.383(4)
C25 H25 0.9500
C26 C27 1.381(4)
C26 H26 0.9500
C27 C28 1.390(4)
C27 H27 0.9500
C28 H28 0.9500
C29 C30 1.382(4)
C29 C34 1.385(4)
C30 C31 1.380(4)
C30 H30 0.9500
C31 C32 1.386(5)
C31 H31 0.9500
C32 C33 1.373(5)
C32 H32 0.9500
C33 C34 1.389(4)
C33 H33 0.9500
C34 H34 0.9500
C35 C40 1.384(4)
C35 C36 1.390(4)
C36 C37 1.389(4)
C36 H36 0.9500
C37 C38 1.384(5)
C37 H37 0.9500
C38 C39 1.382(5)
C38 H38 0.9500
C39 C40 1.386(4)
C39 H39 0.9500
C40 H40 0.9500
C41 C46 1.377(4)
C41 C42 1.377(4)
C42 C43 1.388(4)
C42 H42 0.9500
C43 C44 1.374(5)
C43 H43 0.9500
C44 C45 1.377(5)
C44 H44 0.9500
C45 C46 1.393(4)
C45 H45 0.9500
C46 H46 0.9500
C47 C52 1.375(4)
C47 C48 1.380(4)
C48 C49 1.388(4)
C48 H48 0.9500
C49 C50 1.370(5)
C49 H49 0.9500
C50 C51 1.377(5)
C50 H50 0.9500
C51 C52 1.383(4)
C51 H51 0.9500
C52 H52 0.9500
C53 C54 1.385(4)
C53 C58 1.387(4)
C54 C55 1.385(4)
C54 H54 0.9500
C55 C56 1.385(5)
C55 H55 0.9500
C56 C57 1.377(5)
C56 H56 0.9500
C57 C58 1.392(4)
C57 H57 0.9500
C58 H58 0.9500
C59 C60 1.355(4)
C59 C64 1.381(4)
C60 C61 1.386(5)
C60 H60 0.9500
C61 C62 1.379(5)
C61 H61 0.9500
C62 C63 1.356(5)
C62 H62 0.9500
C63 C64 1.377(4)
C63 H63 0.9500
C64 H64 0.9500
C65 C70 1.383(4)
C65 C66 1.389(4)
C66 C67 1.390(4)
C66 H66 0.9500
C67 C68 1.385(5)
C67 H67 0.9500
C68 C69 1.382(5)
C68 H68 0.9500
C69 C70 1.389(4)
C69 H69 0.9500
C70 H70 0.9500
C71 C76 1.385(4)
C71 C72 1.390(4)
C72 C73 1.380(4)
C72 H72 0.9500
C73 C74 1.379(4)
C73 H73 0.9500
C74 C75 1.384(4)
C74 H74 0.9500
C75 C76 1.389(4)
C75 H75 0.9500
C76 H76 0.9500
C77 C82 1.382(4)
C77 C78 1.390(4)
C77 H77 0.9500
C78 C79 1.384(5)
C78 H78 0.9500
C79 C80 1.385(5)
C79 H79 0.9500
C80 C81 1.381(5)
C80 H80 0.9500
C81 C82 1.385(4)
C81 H81 0.9500
